data_7017847
loop_
_publ_author_name
'Han, Zhangang'
'Zhang, Qixia'
'Gao, Yuanzhe'
'Wu, Jingjing'
'Zhai, Xueliang'

_publ_section_title
;
 Novel hexagonal {V=O}6-containing sandwich-type cluster accompanied by in
 situ carbon-carbon bond formation of organic cations.
;
_journal_issue 4
_journal_name_full 'Dalton transactions (Cambridge, England : 2003)'
_journal_page_first 1332
_journal_page_last 1337
_journal_paper_doi 10.1039/c1dt11527h
_journal_volume 41
_journal_year 2012
_chemical_formula_sum 'C234 H310 N36 O292 Sb6 V19 W66'
_chemical_formula_weight 22131.61
_chemical_name_systematic
;
?
;
_space_group_IT_number 148
_symmetry_cell_setting rhombohedral
_symmetry_space_group_name_Hall '-R 3'
_symmetry_space_group_name_H-M 'R -3 :H'
_atom_sites_solution_hydrogens geom
_atom_sites_solution_primary direct
_atom_sites_solution_secondary difmap
_audit_creation_method SHELXL-97
_cell_angle_alpha 90.00
_cell_angle_beta 90.00
_cell_angle_gamma 120.00
_cell_formula_units_Z 3
_cell_length_a 49.204(2)
_cell_length_b 49.204(2)
_cell_length_c 15.0273(7)
_cell_measurement_reflns_used 9997
_cell_measurement_temperature 296(2)
_cell_measurement_theta_max 27.89
_cell_measurement_theta_min 2.87
_cell_volume 31507(2)
_computing_cell_refinement 'Bruker SMART'
_computing_data_collection 'Bruker SMART'
_computing_data_reduction 'Bruker SAINT'
_computing_molecular_graphics 'Bruker SHELXTL'
_computing_publication_material 'Bruker SHELXTL'
_computing_structure_refinement 'Bruker SHELXTL'
_computing_structure_solution 'Bruker SHELXTL'
_diffrn_ambient_temperature 296(2)
_diffrn_measured_fraction_theta_full 1.000
_diffrn_measured_fraction_theta_max 1.000
_diffrn_measurement_device_type 'CCD area detector'
_diffrn_measurement_method 'phi and omega scans'
_diffrn_radiation_monochromator graphite
_diffrn_radiation_source 'fine-focus sealed tube'
_diffrn_radiation_type MoK\a
_diffrn_radiation_wavelength 0.71073
_diffrn_reflns_av_R_equivalents 0.0736
_diffrn_reflns_av_sigmaI/netI 0.0553
_diffrn_reflns_limit_h_max 58
_diffrn_reflns_limit_h_min -49
_diffrn_reflns_limit_k_max 49
_diffrn_reflns_limit_k_min -58
_diffrn_reflns_limit_l_max 17
_diffrn_reflns_limit_l_min -15
_diffrn_reflns_number 51319
_diffrn_reflns_theta_full 25.01
_diffrn_reflns_theta_max 25.01
_diffrn_reflns_theta_min 1.66
_exptl_absorpt_coefficient_mu 18.874
_exptl_absorpt_correction_T_max 0.040
_exptl_absorpt_correction_T_min 0.018
_exptl_absorpt_correction_type empirical
_exptl_crystal_colour black
_exptl_crystal_density_diffrn 3.499
_exptl_crystal_density_meas ?
_exptl_crystal_density_method 'not measured'
_exptl_crystal_description block
_exptl_crystal_F_000 29775
_exptl_crystal_size_max 0.23
_exptl_crystal_size_mid 0.21
_exptl_crystal_size_min 0.17
_refine_diff_density_max 3.422
_refine_diff_density_min -6.796
_refine_diff_density_rms 0.384
_refine_ls_extinction_method none
_refine_ls_goodness_of_fit_ref 1.034
_refine_ls_hydrogen_treatment constr
_refine_ls_matrix_type full
_refine_ls_number_parameters 963
_refine_ls_number_reflns 12356
_refine_ls_number_restraints 5
_refine_ls_restrained_S_all 1.034
_refine_ls_R_factor_all 0.0686
_refine_ls_R_factor_gt 0.0519
_refine_ls_shift/su_max 0.000
_refine_ls_shift/su_mean 0.000
_refine_ls_structure_factor_coef Fsqd
_refine_ls_weighting_details 'calc w=1/[\s^2^(Fo^2^)+(0.0766P)^2^+3428.0049P] where P=(Fo^2^+2Fc^2^)/3'
_refine_ls_weighting_scheme calc
_refine_ls_wR_factor_gt 0.1419
_refine_ls_wR_factor_ref 0.1546
_reflns_number_gt 9802
_reflns_number_total 12356
_reflns_threshold_expression >2sigma(I)
_cod_data_source_file c1dt11527h.txt
_cod_data_source_block 2
_cod_depositor_comments
;
The following automatic conversions were performed:

'_symmetry_cell_setting' value 'Rhombohedral' changed to
'rhombohedral' according to
/home/saulius/struct/CIF-dictionaries/cif_core.dic dictionary named
'cif_core.dic' version 2.4.1 from 2010-06-29.

Automatic conversion script
Id: cif_fix_values 1715 2011-07-08 13:25:40Z adriana 

The following automatic conversions were performed:

'_exptl_crystal_density_meas' value 'none' was changed to '?' - the
value is perceived as not measured.

Automatic conversion script
Id: cif_fix_values 3008 2015-01-20 13:52:24Z robertas 
;
_cod_original_sg_symbol_H-M R-3
_cod_database_code 7017847

loop_
_symmetry_equiv_pos_as_xyz
'x, y, z'
'-y, x-y, z'
'-x+y, -x, z'
'x+2/3, y+1/3, z+1/3'
'-y+2/3, x-y+1/3, z+1/3'
'-x+y+2/3, -x+1/3, z+1/3'
'x+1/3, y+2/3, z+2/3'
'-y+1/3, x-y+2/3, z+2/3'
'-x+y+1/3, -x+2/3, z+2/3'
'-x, -y, -z'
'y, -x+y, -z'
'x-y, x, -z'
'-x+2/3, -y+1/3, -z+1/3'
'y+2/3, -x+y+1/3, -z+1/3'
'x-y+2/3, x+1/3, -z+1/3'
'-x+1/3, -y+2/3, -z+2/3'
'y+1/3, -x+y+2/3, -z+2/3'
'x-y+1/3, x+2/3, -z+2/3'

loop_
_atom_site_label
_atom_site_type_symbol
_atom_site_fract_x
_atom_site_fract_y
_atom_site_fract_z
_atom_site_U_iso_or_equiv
_atom_site_adp_type
_atom_site_occupancy
_atom_site_symmetry_multiplicity
_atom_site_calc_flag
_atom_site_refinement_flags
W1 W 0.259780(17) 0.119270(17) 0.39867(4) 0.02723(17) Uani 1 1 d .
W2 W 0.244220(17) 0.166110(17) 0.27636(5) 0.02699(17) Uani 1 1 d .
W3 W 0.281200(18) 0.065410(17) 0.28253(5) 0.03024(18) Uani 1 1 d .
W4 W 0.283440(18) 0.063240(17) 0.06094(5) 0.03139(18) Uani 1 1 d .
W5 W 0.194980(17) 0.089470(18) 0.27616(5) 0.03195(18) Uani 1 1 d .
W6 W 0.246850(18) 0.164440(18) 0.02806(5) 0.02992(18) Uani 1 1 d .
W7 W 0.197740(18) 0.087550(19) 0.03172(5) 0.03471(19) Uani 1 1 d .
W8 W 0.215480(19) 0.035500(17) 0.16465(5) 0.03562(19) Uani 1 1 d .
W9 W 0.265420(19) 0.115590(18) -0.07378(5) 0.03239(19) Uani 1 1 d .
W10 W 0.95964(2) 0.00240(2) 0.30853(7) 0.0488(2) Uani 1 1 d .
W11 W 0.96327(2) 0.04595(2) 0.49900(7) 0.0497(3) Uani 1 1 d .
Sb1 Sb 0.27853(3) 0.12668(3) 0.16262(7) 0.0229(2) Uani 1 1 d .
V1 V 0.35296(6) 0.11489(6) 0.17652(15) 0.0145(5) Uani 1 1 d .
V2 V 0.34409(6) 0.13882(6) -0.00953(16) 0.0159(5) Uani 1 1 d .
V3 V 0.32655(6) 0.19190(6) -0.02044(16) 0.0165(5) Uani 1 1 d .
V4 V 1.0000 0.0000 0.5000 0.052(2) Uani 1 6 d S
O1 O 0.2632(3) 0.0817(2) 0.1659(7) 0.021(2) Uani 1 1 d .
O2 O 0.2473(3) 0.1222(3) 0.2520(7) 0.023(2) Uani 1 1 d .
O3 O 0.2493(2) 0.1208(2) 0.0641(7) 0.022(2) Uani 1 1 d .
O4 O 0.3637(3) 0.0905(3) 0.1828(9) 0.043(3) Uani 1 1 d .
O5 O 0.3480(3) 0.1236(3) -0.0975(8) 0.034(3) Uani 1 1 d .
O6 O 0.3247(3) 0.2062(3) -0.1107(8) 0.039(3) Uani 1 1 d .
O7 O 0.1608(3) 0.0671(3) -0.0097(9) 0.042(3) Uani 1 1 d .
O8 O 0.1570(3) 0.0702(3) 0.3138(9) 0.035(3) Uani 1 1 d .
O9 O 0.1851(3) -0.0020(3) 0.1671(9) 0.043(3) Uani 1 1 d .
O10 O 0.2657(3) 0.1191(3) 0.5101(7) 0.035(3) Uani 1 1 d .
O11 O 0.2037(3) 0.0536(3) 0.0712(8) 0.028(3) Uani 1 1 d .
O13 O 0.2028(3) 0.1321(3) 0.2930(8) 0.027(3) Uani 1 1 d .
O14 O 0.2056(3) 0.1300(3) 0.0090(8) 0.030(3) Uani 1 1 d .
O15 O 0.2210(3) 0.0906(3) -0.0743(8) 0.034(3) Uani 1 1 d .
O16 O 0.2158(3) 0.0934(3) 0.3905(8) 0.031(3) Uani 1 1 d .
O17 O 0.2417(3) 0.0301(3) 0.0790(8) 0.030(3) Uani 1 1 d .
O18 O 0.2404(3) 0.0320(3) 0.2603(7) 0.029(3) Uani 1 1 d .
O19 O 0.2669(3) 0.0864(2) 0.3601(7) 0.024(2) Uani 1 1 d .
O20 O 0.2396(3) 0.1670(3) 0.1519(7) 0.024(2) Uani 1 1 d .
O21 O 0.2398(3) 0.1972(3) 0.3087(8) 0.030(3) Uani 1 1 d .
O22 O 0.2427(3) 0.1944(3) -0.0138(8) 0.037(3) Uani 1 1 d .
O23 O 0.2611(3) 0.1528(3) -0.0797(7) 0.025(2) Uani 1 1 d .
O24 O 0.2734(3) 0.1154(3) -0.1832(7) 0.036(3) Uani 1 1 d .
O25 O 0.2714(3) 0.0835(3) -0.0255(7) 0.026(3) Uani 1 1 d .
O26 O 0.2982(3) 0.0457(3) -0.0057(8) 0.036(3) Uani 1 1 d .
O27 O 0.2955(3) 0.0535(3) 0.1748(7) 0.027(3) Uani 1 1 d .
O28 O 0.3189(3) 0.1071(2) 0.2643(7) 0.022(2) Uani 1 1 d .
O29 O 0.3209(3) 0.1053(3) 0.0791(7) 0.022(2) Uani 1 1 d .
O30 O 0.3070(3) 0.1450(2) -0.0226(7) 0.022(2) Uani 1 1 d .
O31 O 0.2894(3) 0.1867(2) 0.2514(7) 0.020(2) Uani 1 1 d .
O32 O 0.3639(2) 0.1857(3) -0.0203(7) 0.022(2) Uani 1 1 d .
O33 O 0.3751(3) 0.1474(2) 0.2714(7) 0.022(2) Uani 1 1 d .
O34 O 0.2946(3) 0.0482(3) 0.3554(8) 0.036(3) Uani 1 1 d .
O35 O 0.2022(2) 0.0560(2) 0.2503(8) 0.029(3) Uani 1 1 d .
O36 O 0.2554(3) 0.1563(3) 0.3906(7) 0.026(2) Uani 1 1 d .
O37 O 0.1893(3) 0.0946(3) 0.1533(8) 0.034(3) Uani 1 1 d .
O38 O 0.9450(3) 0.0671(3) 0.5017(12) 0.053(4) Uani 1 1 d .
O39 O 0.9278(4) 0.0054(3) 0.5194(12) 0.063(5) Uani 1 1 d .
O40 O 0.9605(5) 0.0347(4) 0.3784(13) 0.085(7) Uani 1 1 d .
O41 O 0.9264(5) -0.0263(4) 0.3804(12) 0.079(6) Uani 1 1 d .
O42 O 0.9410(5) 0.0042(4) 0.2177(12) 0.074(5) Uani 1 1 d .
O43 O 1.0018(4) 0.0323(4) 0.2793(19) 0.096(8) Uani 1 1 d .
O44 O 1.0000 0.0000 0.392(2) 0.022(8) Uani 0.50 3 d SP
O44' O 1.0315(5) 0.0291(5) 0.4680(17) 0.029(5) Uani 0.50 1 d P
O45 O 0.3553(4) 0.9472(4) 0.3049(10) 0.052(4) Uani 1 1 d .
H45A H 0.3598 0.9334 0.3121 0.078 Uiso 1 1 calc R
C1 C 0.2327(7) 0.8827(7) 0.344(2) 0.072(8) Uani 1 1 d .
H1A H 0.2114 0.8714 0.3315 0.086 Uiso 1 1 calc R
C2 C 0.2540(6) 0.8898(6) 0.2746(18) 0.063(7) Uani 1 1 d .
H2A H 0.2475 0.8854 0.2156 0.076 Uiso 1 1 calc R
C3 C 0.2866(5) 0.9041(5) 0.2989(14) 0.042(5) Uani 1 1 d .
C4 C 0.2932(6) 0.9108(6) 0.3846(15) 0.055(6) Uani 1 1 d .
H4A H 0.3141 0.9213 0.4025 0.066 Uiso 1 1 calc R
C5 C 0.2694(7) 0.9024(7) 0.4496(18) 0.072(8) Uani 1 1 d .
H5A H 0.2740 0.9051 0.5101 0.086 Uiso 1 1 calc R
C6 C 0.3076(5) 0.9092(5) 0.2251(13) 0.036(4) Uani 1 1 d .
H6A H 0.2961 0.9075 0.1701 0.043 Uiso 1 1 calc R
C7 C 0.3164(4) 0.8831(4) 0.2228(11) 0.029(4) Uani 1 1 d .
H7A H 0.2974 0.8628 0.2216 0.035 Uiso 1 1 calc R
H7B H 0.3278 0.8842 0.2766 0.035 Uiso 1 1 calc R
C8 C 0.3369(4) 0.8861(4) 0.1402(12) 0.030(4) Uani 1 1 d .
H8A H 0.3246 0.8847 0.0874 0.035 Uiso 1 1 calc R
C9 C 0.3664(4) 0.9183(4) 0.1376(12) 0.032(4) Uani 1 1 d .
H9A H 0.3792 0.9202 0.1899 0.038 Uiso 1 1 calc R
C10 C 0.3580(5) 0.9440(4) 0.1429(13) 0.035(4) Uani 1 1 d .
H10A H 0.3467 0.9434 0.0893 0.042 Uiso 1 1 calc R
H10B H 0.3772 0.9642 0.1446 0.042 Uiso 1 1 calc R
C11 C 0.3379(5) 0.9415(5) 0.2238(13) 0.036(4) Uani 1 1 d .
C12 C 0.3306(5) 0.9692(5) 0.2159(13) 0.039(5) Uani 1 1 d .
C13 C 0.3072(6) 0.9675(5) 0.1688(16) 0.053(6) Uani 1 1 d .
H13A H 0.2937 0.9490 0.1392 0.063 Uiso 1 1 calc R
C14 C 0.3025(6) 0.9930(6) 0.1627(16) 0.057(6) Uani 1 1 d .
H14A H 0.2854 0.9914 0.1318 0.069 Uiso 1 1 calc R
C15 C 0.3459(7) 1.0214(6) 0.2462(19) 0.067(7) Uani 1 1 d .
H15A H 0.3606 1.0407 0.2699 0.080 Uiso 1 1 calc R
C16 C 0.3493(6) 0.9957(6) 0.2594(18) 0.059(6) Uani 1 1 d .
H16A H 0.3645 0.9967 0.2984 0.071 Uiso 1 1 calc R
C17 C 0.3410(4) 0.8580(4) 0.1391(11) 0.029(4) Uani 1 1 d .
C18 C 0.3196(5) 0.8310(5) 0.0991(14) 0.043(5) Uani 1 1 d .
H18A H 0.3030 0.8307 0.0689 0.051 Uiso 1 1 calc R
C19 C 0.3215(5) 0.8041(5) 0.1011(15) 0.048(5) Uani 1 1 d .
H19A H 0.3070 0.7863 0.0702 0.058 Uiso 1 1 calc R
C20 C 0.3661(5) 0.8291(5) 0.1855(15) 0.045(5) Uani 1 1 d .
H20A H 0.3823 0.8282 0.2147 0.054 Uiso 1 1 calc R
C21 C 0.3662(5) 0.8576(5) 0.1833(13) 0.042(5) Uani 1 1 d .
H21A H 0.3822 0.8756 0.2099 0.051 Uiso 1 1 calc R
C22 C 0.3857(4) 0.9218(4) 0.0555(11) 0.030(4) Uani 1 1 d .
C23 C 0.3734(5) 0.9179(5) -0.0283(13) 0.046(5) Uani 1 1 d .
H23A H 0.3526 0.9127 -0.0354 0.055 Uiso 1 1 calc R
C24 C 0.3916(5) 0.9215(5) -0.1029(13) 0.047(5) Uani 1 1 d .
H24A H 0.3834 0.9189 -0.1601 0.056 Uiso 1 1 calc R
C25 C 0.4341(5) 0.9340(5) -0.0100(13) 0.046(5) Uani 1 1 d .
H25A H 0.4554 0.9408 -0.0051 0.055 Uiso 1 1 calc R
C26 C 0.4166(5) 0.9296(5) 0.0628(13) 0.041(5) Uani 1 1 d .
H26A H 0.4254 0.9319 0.1189 0.049 Uiso 1 1 calc R
N5 N 0.1183(3) 1.0209(3) 0.1347(9) 0.064(6) Uani 1 1 d G
H5B H 0.1244 1.0389 0.1107 0.077 Uiso 0.50 1 calc PR
C27 C 0.1247(3) 0.9994(3) 0.0936(8) 0.064(7) Uani 1 1 d G
H27A H 0.1356 1.0045 0.0401 0.077 Uiso 1 1 calc R
C28 C 0.1147(4) 0.9702(3) 0.1325(10) 0.064(7) Uani 1 1 d G
H28A H 0.1190 0.9559 0.1050 0.077 Uiso 1 1 calc R
C29 C 0.0983(4) 0.9626(3) 0.2124(10) 0.064(7) Uani 1 1 d GD
C30 C 0.0919(3) 0.9841(3) 0.2535(8) 0.064(7) Uani 1 1 d G
H30A H 0.0809 0.9790 0.3070 0.077 Uiso 1 1 calc R
C31 C 0.1019(4) 1.0132(3) 0.2147(10) 0.064(7) Uani 1 1 d G
H31A H 0.0976 1.0276 0.2421 0.077 Uiso 1 1 calc R
C32 C 0.0713(4) 0.9312(4) 0.2485(16) 0.064(7) Uani 1 1 d D
H32A H 0.0605 0.9355 0.2959 0.077 Uiso 1 1 calc R
H32B H 0.0562 0.9204 0.2012 0.077 Uiso 1 1 calc R
C33 C 0.0835(4) 0.9099(4) 0.2842(16) 0.064(7) Uani 1 1 d D
H33A H 0.0971 0.9196 0.3351 0.077 Uiso 1 1 calc R
H33B H 0.0954 0.9065 0.2384 0.077 Uiso 1 1 calc R
C34 C 0.0544(5) 0.8783(3) 0.3115(11) 0.064(7) Uani 1 1 d D
H34A H 0.0621 0.8663 0.3431 0.077 Uiso 1 1 calc R
H34B H 0.0427 0.8832 0.3541 0.077 Uiso 1 1 calc R
C35 C 0.0307(3) 0.8561(4) 0.2414(9) 0.064(7) Uani 1 1 d GD
C36 C 0.0300(3) 0.8326(4) 0.1889(10) 0.064(7) Uani 1 1 d G
H36A H 0.0459 0.8276 0.1940 0.077 Uiso 1 1 calc R
C37 C 0.0057(4) 0.8164(3) 0.1287(9) 0.064(7) Uani 1 1 d G
H37A H 0.0053 0.8007 0.0936 0.077 Uiso 1 1 calc R
N6 N -0.0180(3) 0.8238(3) 0.1210(8) 0.064(6) Uani 1 1 d G
H6B H -0.0331 0.8138 0.0838 0.077 Uiso 0.50 1 calc PR
C38 C -0.0174(3) 0.8474(3) 0.1735(10) 0.064(7) Uani 1 1 d G
H38A H -0.0332 0.8523 0.1684 0.077 Uiso 1 1 calc R
C39 C 0.0070(4) 0.8635(3) 0.2337(10) 0.064(7) Uani 1 1 d G
H39A H 0.0074 0.8793 0.2688 0.077 Uiso 1 1 calc R
N1 N 0.2413(6) 0.8911(5) 0.4216(16) 0.068(6) Uani 1 1 d .
H1B H 0.2273 0.8891 0.4594 0.082 Uiso 0.50 1 calc PR
N2 N 0.3226(5) 1.0190(4) 0.2011(14) 0.057(5) Uani 1 1 d .
H2B H 0.3202 1.0351 0.1963 0.069 Uiso 0.50 1 calc PR
N3 N 0.3441(4) 0.8040(4) 0.1479(12) 0.042(4) Uani 1 1 d .
H3A H 0.3442 0.7867 0.1537 0.051 Uiso 0.50 1 calc PR
N4 N 0.4203(4) 0.9285(4) -0.0897(11) 0.051(5) Uani 1 1 d .
H4B H 0.4314 0.9298 -0.1355 0.062 Uiso 0.50 1 calc PR
O1W O 0.2425(4) 0.2403(4) 0.1176(12) 0.077(6) Uani 1 1 d .
H1WB H 0.2374 0.2341 0.0642 0.093 Uiso 1 1 d R
H1WA H 0.2607 0.2431 0.1285 0.116 Uiso 1 1 d R
O2W O 0.1578(4) 0.8174(4) 0.2437(11) 0.061(4) Uani 1 1 d .
H2WB H 0.1382 0.8104 0.2372 0.073 Uiso 1 1 d R
H2WA H 0.1635 0.8251 0.2955 0.073 Uiso 1 1 d R
O3W O 0.2509(5) 0.9538(5) 0.0568(18) 0.110(8) Uani 1 1 d .
H3WB H 0.2552 0.9444 0.0164 0.132 Uiso 1 1 d R
H3WA H 0.2336 0.9529 0.0451 0.165 Uiso 1 1 d R
O4W O 0.1087(5) 0.0701(5) 0.0813(14) 0.099(7) Uani 1 1 d .
H4WB H 0.1255 0.0699 0.0920 0.119 Uiso 1 1 d R
H4WA H 0.0943 0.0574 0.1160 0.119 Uiso 1 1 d R
O5W O 0.0491(4) 0.0372(4) 0.9441(11) 0.061(5) Uani 1 1 d .
H5WC H 0.0562 0.0533 0.9774 0.073 Uiso 1 1 d R
H5WA H 0.0472 0.0216 0.9738 0.073 Uiso 1 1 d R

loop_
_atom_site_aniso_label
_atom_site_aniso_U_11
_atom_site_aniso_U_22
_atom_site_aniso_U_33
_atom_site_aniso_U_23
_atom_site_aniso_U_13
_atom_site_aniso_U_12
W1 0.0341(4) 0.0318(4) 0.0164(3) 0.0037(3) 0.0040(3) 0.0170(3)
W2 0.0320(4) 0.0293(4) 0.0238(3) -0.0001(3) 0.0034(3) 0.0184(3)
W3 0.0391(4) 0.0257(4) 0.0271(4) 0.0064(3) 0.0024(3) 0.0171(3)
W4 0.0416(4) 0.0272(4) 0.0274(4) -0.0041(3) -0.0014(3) 0.0187(3)
W5 0.0295(4) 0.0324(4) 0.0308(4) 0.0039(3) 0.0055(3) 0.0132(3)
W6 0.0359(4) 0.0366(4) 0.0236(4) 0.0002(3) -0.0048(3) 0.0228(3)
W7 0.0319(4) 0.0378(4) 0.0318(4) -0.0039(3) -0.0074(3) 0.0155(3)
W8 0.0370(4) 0.0253(4) 0.0381(4) -0.0003(3) -0.0005(3) 0.0108(3)
W9 0.0413(4) 0.0378(4) 0.0206(4) -0.0031(3) -0.0054(3) 0.0217(4)
W10 0.0470(5) 0.0457(5) 0.0530(5) 0.0018(4) -0.0162(4) 0.0226(4)
W11 0.0386(5) 0.0372(5) 0.0809(7) 0.0058(4) 0.0055(4) 0.0246(4)
Sb1 0.0338(6) 0.0247(6) 0.0153(5) 0.0001(4) -0.0005(4) 0.0184(5)
V1 0.0194(13) 0.0170(12) 0.0048(11) 0.0008(9) -0.0001(9) 0.0074(11)
V2 0.0206(13) 0.0173(13) 0.0118(12) 0.0042(10) -0.0004(10) 0.0109(11)
V3 0.0216(13) 0.0160(13) 0.0145(12) -0.0008(10) -0.0008(10) 0.0114(11)
V4 0.043(3) 0.043(3) 0.069(6) 0.000 0.000 0.0215(16)
O1 0.029(6) 0.019(6) 0.020(5) 0.003(4) 0.003(5) 0.015(5)
O2 0.024(6) 0.024(6) 0.019(5) -0.001(4) -0.003(4) 0.011(5)
O3 0.022(6) 0.023(6) 0.013(5) 0.001(4) 0.000(4) 0.006(5)
O4 0.062(9) 0.045(8) 0.040(8) 0.004(6) -0.001(7) 0.039(8)
O5 0.044(8) 0.037(7) 0.018(6) -0.008(5) 0.000(5) 0.018(6)
O6 0.051(8) 0.050(8) 0.025(6) 0.009(6) 0.001(6) 0.031(7)
O7 0.031(7) 0.047(8) 0.042(8) -0.009(6) -0.015(6) 0.014(6)
O8 0.025(6) 0.038(7) 0.041(7) 0.008(6) 0.009(5) 0.015(6)
O9 0.041(8) 0.022(7) 0.051(8) -0.006(6) -0.008(6) 0.005(6)
O10 0.056(8) 0.039(7) 0.014(6) -0.001(5) 0.002(5) 0.028(7)
O11 0.024(6) 0.019(6) 0.038(7) -0.002(5) -0.014(5) 0.007(5)
O13 0.024(6) 0.027(6) 0.030(6) -0.002(5) 0.003(5) 0.013(5)
O14 0.024(6) 0.036(7) 0.029(6) -0.001(5) -0.005(5) 0.014(6)
O15 0.040(7) 0.037(7) 0.021(6) -0.011(5) -0.015(5) 0.016(6)
O16 0.029(7) 0.031(7) 0.025(6) 0.005(5) 0.006(5) 0.009(5)
O17 0.040(7) 0.017(6) 0.030(6) -0.005(5) -0.007(5) 0.013(5)
O18 0.040(7) 0.017(6) 0.022(6) 0.005(5) 0.002(5) 0.009(5)
O19 0.026(6) 0.019(6) 0.025(6) 0.006(5) 0.007(5) 0.009(5)
O20 0.022(6) 0.031(6) 0.025(6) 0.000(5) 0.002(5) 0.017(5)
O21 0.033(7) 0.028(6) 0.033(7) -0.004(5) 0.001(5) 0.019(6)
O22 0.060(9) 0.048(8) 0.015(6) 0.007(5) 0.000(6) 0.035(7)
O23 0.037(7) 0.031(6) 0.012(5) 0.000(4) -0.007(5) 0.022(6)
O24 0.053(8) 0.046(8) 0.012(6) -0.002(5) -0.002(5) 0.029(7)
O25 0.039(7) 0.020(6) 0.023(6) -0.003(5) -0.005(5) 0.018(5)
O26 0.047(8) 0.039(7) 0.031(7) -0.001(6) 0.007(6) 0.028(7)
O27 0.043(7) 0.026(6) 0.020(6) 0.006(5) 0.006(5) 0.023(6)
O28 0.031(6) 0.021(6) 0.017(5) 0.001(4) 0.000(5) 0.015(5)
O29 0.026(6) 0.028(6) 0.012(5) 0.005(4) 0.002(4) 0.014(5)
O30 0.027(6) 0.021(6) 0.022(6) 0.000(4) -0.005(5) 0.014(5)
O31 0.029(6) 0.021(6) 0.016(5) 0.002(4) -0.003(4) 0.017(5)
O32 0.024(6) 0.026(6) 0.016(5) 0.005(4) 0.003(4) 0.013(5)
O33 0.028(6) 0.025(6) 0.015(5) 0.001(4) -0.001(4) 0.014(5)
O34 0.056(8) 0.038(7) 0.023(6) 0.011(5) 0.005(6) 0.030(7)
O35 0.017(6) 0.012(5) 0.050(8) -0.001(5) 0.015(5) 0.001(5)
O36 0.033(7) 0.031(6) 0.018(5) -0.002(5) 0.002(5) 0.020(6)
O37 0.013(6) 0.046(8) 0.023(6) 0.004(5) 0.001(5) 0.000(5)
O38 0.039(8) 0.041(8) 0.091(12) 0.015(8) 0.009(8) 0.029(7)
O39 0.070(11) 0.019(7) 0.075(12) -0.002(7) 0.020(9) 0.003(7)
O40 0.099(15) 0.030(9) 0.076(13) -0.001(8) 0.032(11) -0.005(9)
O41 0.098(14) 0.026(8) 0.071(12) -0.004(8) 0.030(10) 0.000(9)
O42 0.093(14) 0.062(11) 0.061(11) 0.000(9) -0.032(10) 0.035(10)
O43 0.047(11) 0.036(10) 0.20(3) 0.014(12) 0.009(13) 0.020(8)
O44 0.021(12) 0.021(12) 0.02(2) 0.000 0.000 0.011(6)
O44' 0.025(12) 0.013(11) 0.051(16) -0.006(10) -0.003(11) 0.011(10)
O45 0.062(10) 0.057(10) 0.049(9) -0.007(7) -0.014(7) 0.039(8)
C1 0.061(17) 0.075(19) 0.07(2) 0.015(15) 0.021(15) 0.028(15)
C2 0.062(16) 0.066(17) 0.054(15) 0.005(12) 0.009(12) 0.025(14)
C3 0.051(13) 0.045(12) 0.041(12) 0.008(9) 0.016(9) 0.034(11)
C4 0.061(15) 0.057(14) 0.039(12) 0.000(10) 0.016(11) 0.024(12)
C5 0.08(2) 0.071(18) 0.047(15) 0.001(13) 0.018(14) 0.021(16)
C6 0.046(11) 0.043(11) 0.032(10) -0.001(8) 0.004(8) 0.032(10)
C7 0.038(10) 0.033(10) 0.023(8) 0.001(7) 0.001(7) 0.022(8)
C8 0.034(10) 0.034(10) 0.030(9) -0.001(8) 0.001(7) 0.024(8)
C9 0.033(10) 0.043(11) 0.029(9) -0.003(8) 0.002(8) 0.026(9)
C10 0.045(11) 0.036(10) 0.035(10) -0.004(8) 0.004(8) 0.027(9)
C11 0.045(11) 0.036(11) 0.042(11) -0.002(8) 0.003(9) 0.031(10)
C12 0.052(12) 0.038(11) 0.041(11) -0.005(9) -0.003(9) 0.034(10)
C13 0.069(16) 0.047(13) 0.053(14) -0.005(10) -0.014(12) 0.037(12)
C14 0.075(17) 0.054(15) 0.056(14) -0.005(11) -0.023(13) 0.042(14)
C15 0.077(19) 0.047(14) 0.074(18) -0.007(12) -0.013(15) 0.030(14)
C16 0.065(16) 0.049(14) 0.066(16) -0.006(12) -0.012(13) 0.030(13)
C17 0.035(10) 0.035(10) 0.027(9) -0.004(7) -0.001(7) 0.024(9)
C18 0.042(12) 0.044(12) 0.044(12) 0.003(9) -0.010(9) 0.024(10)
C19 0.052(13) 0.036(11) 0.051(13) -0.005(10) -0.007(10) 0.017(10)
C20 0.049(13) 0.049(13) 0.052(13) -0.010(10) -0.013(10) 0.035(11)
C21 0.045(12) 0.041(12) 0.041(11) -0.018(9) -0.008(9) 0.021(10)
C22 0.036(10) 0.038(10) 0.023(9) 0.000(7) 0.005(7) 0.023(9)
C23 0.037(11) 0.061(14) 0.029(10) -0.006(9) 0.003(8) 0.017(10)
C24 0.046(13) 0.061(14) 0.021(9) -0.002(9) -0.002(9) 0.017(11)
C25 0.040(12) 0.059(14) 0.028(10) 0.003(9) 0.006(9) 0.017(11)
C26 0.041(11) 0.051(12) 0.033(10) -0.008(9) -0.002(9) 0.024(10)
N5 0.052(12) 0.052(12) 0.052(12) 0.000(10) 0.000(10) 0.000(10)
C27 0.052(15) 0.052(15) 0.052(14) 0.000(12) 0.000(11) 0.000(12)
C28 0.052(15) 0.052(15) 0.052(14) 0.000(11) 0.000(11) 0.000(12)
C29 0.052(15) 0.052(15) 0.052(14) 0.000(12) 0.000(11) 0.000(12)
C30 0.052(15) 0.052(15) 0.052(14) 0.000(12) 0.000(11) 0.000(12)
C31 0.052(15) 0.052(15) 0.052(14) 0.000(12) 0.000(11) 0.000(12)
C32 0.052(15) 0.052(15) 0.052(14) 0.000(11) 0.000(11) 0.000(12)
C33 0.052(15) 0.052(15) 0.052(14) 0.000(11) 0.000(11) 0.000(12)
C34 0.052(15) 0.052(15) 0.052(14) 0.000(11) 0.000(11) 0.000(12)
C35 0.052(15) 0.052(15) 0.052(14) 0.000(12) 0.000(12) 0.000(12)
C36 0.052(15) 0.052(15) 0.052(14) 0.000(12) 0.000(11) 0.000(12)
C37 0.069(17) 0.060(16) 0.053(15) 0.030(12) 0.002(13) 0.024(14)
N6 0.052(12) 0.052(12) 0.052(12) 0.000(10) 0.000(10) 0.000(10)
C38 0.052(15) 0.052(15) 0.052(14) 0.000(12) 0.000(11) 0.000(12)
C39 0.052(15) 0.052(15) 0.052(14) 0.000(11) 0.000(12) 0.000(12)
N1 0.077(17) 0.062(14) 0.065(15) 0.015(12) 0.045(13) 0.034(13)
N2 0.084(15) 0.045(11) 0.063(13) 0.002(9) -0.006(11) 0.048(12)
N3 0.049(10) 0.031(9) 0.055(11) -0.007(8) -0.009(8) 0.026(8)
N4 0.052(12) 0.059(12) 0.028(9) 0.003(8) 0.023(8) 0.016(10)
O1W 0.063(12) 0.063(11) 0.063(11) 0.000(9) 0.000(9) 0.000(9)
O2W 0.050(9) 0.050(9) 0.050(9) 0.000(7) 0.000(7) 0.000(8)
O3W 0.090(17) 0.094(17) 0.15(2) -0.019(16) -0.006(15) 0.048(14)
O4W 0.081(15) 0.081(15) 0.081(15) 0.000(12) 0.000(11) 0.000(12)
O5W 0.050(9) 0.050(9) 0.050(10) 0.000(7) 0.000(7) 0.000(8)

loop_
_atom_type_symbol
_atom_type_description
_atom_type_scat_dispersion_real
_atom_type_scat_dispersion_imag
_atom_type_scat_source
C C 0.0033 0.0016 'International Tables Vol C Tables 4.2.6.8 and 6.1.1.4'
H H 0.0000 0.0000 'International Tables Vol C Tables 4.2.6.8 and 6.1.1.4'
N N 0.0061 0.0033 'International Tables Vol C Tables 4.2.6.8 and 6.1.1.4'
O O 0.0106 0.0060 'International Tables Vol C Tables 4.2.6.8 and 6.1.1.4'
V V 0.3005 0.5294 'International Tables Vol C Tables 4.2.6.8 and 6.1.1.4'
Sb Sb -0.5866 1.5461 'International Tables Vol C Tables 4.2.6.8 and 6.1.1.4'
W W -0.8490 6.8722 'International Tables Vol C Tables 4.2.6.8 and 6.1.1.4'

loop_
_geom_angle_atom_site_label_1
_geom_angle_atom_site_label_2
_geom_angle_atom_site_label_3
_geom_angle
_geom_angle_site_symmetry_1
_geom_angle_site_symmetry_3
O10 W1 O16 101.7(6) . .
O10 W1 O19 101.0(5) . .
O16 W1 O19 92.5(5) . .
O10 W1 O36 99.6(5) . .
O16 W1 O36 90.1(5) . .
O19 W1 O36 158.3(4) . .
O10 W1 O32 102.3(5) . 13
O16 W1 O32 155.9(5) . 13
O19 W1 O32 84.8(4) . 13
O36 W1 O32 84.1(5) . 13
O10 W1 O2 172.2(5) . .
O16 W1 O2 74.3(4) . .
O19 W1 O2 86.0(4) . .
O36 W1 O2 74.0(4) . .
O32 W1 O2 81.6(4) 13 .
O21 W2 O20 100.8(5) . .
O21 W2 O13 101.0(5) . .
O20 W2 O13 93.6(5) . .
O21 W2 O36 98.6(5) . .
O20 W2 O36 159.6(5) . .
O13 W2 O36 88.7(5) . .
O21 W2 O31 102.0(5) . .
O20 W2 O31 85.3(4) . .
O13 W2 O31 156.7(4) . .
O36 W2 O31 84.7(4) . .
O21 W2 O2 172.2(5) . .
O20 W2 O2 86.0(4) . .
O13 W2 O2 74.6(4) . .
O36 W2 O2 75.1(4) . .
O31 W2 O2 82.2(4) . .
O34 W3 O18 100.8(6) . .
O34 W3 O19 102.5(5) . .
O18 W3 O19 93.5(5) . .
O34 W3 O27 95.5(5) . .
O18 W3 O27 88.8(5) . .
O19 W3 O27 161.1(4) . .
O34 W3 O28 102.1(6) . .
O18 W3 O28 156.6(5) . .
O19 W3 O28 86.1(4) . .
O27 W3 O28 84.5(5) . .
O34 W3 O1 169.0(5) . .
O18 W3 O1 74.9(4) . .
O19 W3 O1 88.0(4) . .
O27 W3 O1 74.4(4) . .
O28 W3 O1 81.7(4) . .
O26 W4 O17 101.6(6) . .
O26 W4 O25 100.8(5) . .
O17 W4 O25 93.5(5) . .
O26 W4 O27 97.6(5) . .
O17 W4 O27 89.7(5) . .
O25 W4 O27 160.2(5) . .
O26 W4 O29 101.6(5) . .
O17 W4 O29 156.6(5) . .
O25 W4 O29 85.3(4) . .
O27 W4 O29 84.1(5) . .
O26 W4 O1 171.6(5) . .
O17 W4 O1 75.1(4) . .
O25 W4 O1 87.2(4) . .
O27 W4 O1 74.8(4) . .
O29 W4 O1 81.5(4) . .
O8 W5 O35 102.3(5) . .
O8 W5 O37 101.5(5) . .
O35 W5 O37 91.2(6) . .
O8 W5 O13 97.3(5) . .
O35 W5 O13 160.3(4) . .
O37 W5 O13 86.9(5) . .
O8 W5 O16 97.9(5) . .
O35 W5 O16 87.1(5) . .
O37 W5 O16 160.4(5) . .
O13 W5 O16 88.1(5) . .
O8 W5 O2 167.4(5) . .
O35 W5 O2 86.9(4) . .
O37 W5 O2 86.6(4) . .
O13 W5 O2 73.4(4) . .
O16 W5 O2 73.8(4) . .
O22 W6 O14 100.3(6) . .
O22 W6 O20 101.2(5) . .
O14 W6 O20 93.1(5) . .
O22 W6 O23 99.4(5) . .
O14 W6 O23 89.6(5) . .
O20 W6 O23 158.4(4) . .
O22 W6 O33 102.4(6) . 13
O14 W6 O33 157.2(5) . 13
O20 W6 O33 84.8(4) . 13
O23 W6 O33 84.5(4) . 13
O22 W6 O3 171.4(5) . .
O14 W6 O3 74.5(4) . .
O20 W6 O3 86.1(4) . .
O23 W6 O3 74.0(4) . .
O33 W6 O3 82.7(4) 13 .
O7 W7 O15 99.3(6) . .
O7 W7 O11 100.5(6) . .
O15 W7 O11 88.8(5) . .
O7 W7 O37 100.9(6) . .
O15 W7 O37 159.6(5) . .
O11 W7 O37 90.3(6) . .
O7 W7 O14 98.7(6) . .
O15 W7 O14 88.9(5) . .
O11 W7 O14 160.8(5) . .
O37 W7 O14 85.3(5) . .
O7 W7 O3 169.2(6) . .
O15 W7 O3 73.5(4) . .
O11 W7 O3 87.6(4) . .
O37 W7 O3 86.2(4) . .
O14 W7 O3 73.5(4) . .
O9 W8 O11 102.5(6) . .
O9 W8 O17 98.6(6) . .
O11 W8 O17 87.3(5) . .
O9 W8 O35 102.0(6) . .
O11 W8 O35 89.2(5) . .
O17 W8 O35 159.3(4) . .
O9 W8 O18 97.9(6) . .
O11 W8 O18 159.5(5) . .
O17 W8 O18 89.2(5) . .
O35 W8 O18 86.9(5) . .
O9 W8 O1 168.0(5) . .
O11 W8 O1 86.7(4) . .
O17 W8 O1 73.8(4) . .
O35 W8 O1 85.7(4) . .
O18 W8 O1 73.0(4) . .
O24 W9 O25 103.6(6) . .
O24 W9 O15 100.9(6) . .
O25 W9 O15 94.0(5) . .
O24 W9 O23 95.5(5) . .
O25 W9 O23 159.8(4) . .
O15 W9 O23 88.7(5) . .
O24 W9 O30 102.9(6) . .
O25 W9 O30 85.8(5) . .
O15 W9 O30 155.6(5) . .
O23 W9 O30 83.7(4) . .
O24 W9 O3 168.4(5) . .
O25 W9 O3 87.3(4) . .
O15 W9 O3 74.0(4) . .
O23 W9 O3 74.2(4) . .
O30 W9 O3 81.6(4) . .
O42 W10 O41 102.3(10) . .
O42 W10 O40 101.1(10) . .
O41 W10 O40 87.5(7) . .
O42 W10 O43 102.1(10) . 2_645
O41 W10 O43 88.2(9) . 2_645
O40 W10 O43 156.8(11) . 2_645
O42 W10 O43 100.8(10) . .
O41 W10 O43 156.7(11) . .
O40 W10 O43 85.5(9) . .
O43 W10 O43 89.5(11) 2_645 .
O42 W10 O44 156.7(11) . .
O41 W10 O44 95.4(9) . .
O40 W10 O44 94.6(9) . .
O43 W10 O44 63.1(8) 2_645 .
O43 W10 O44 63.1(8) . .
O42 W10 O44' 157.7(9) . 2_645
O41 W10 O44' 63.4(8) . 2_645
O40 W10 O44' 63.1(9) . 2_645
O43 W10 O44' 94.7(10) 2_645 2_645
O43 W10 O44' 93.8(10) . 2_645
O44 W10 O44' 45.5(9) . 2_645
O38 W11 O41 100.1(9) . 11_666
O38 W11 O40 102.9(10) . .
O41 W11 O40 157.0(10) 11_666 .
O38 W11 O39 101.4(7) . 11_666
O41 W11 O39 86.8(7) 11_666 11_666
O40 W11 O39 89.4(8) . 11_666
O38 W11 O39 98.7(7) . .
O41 W11 O39 88.5(8) 11_666 .
O40 W11 O39 87.3(7) . .
O39 W11 O39 159.9(11) 11_666 .
O38 W11 O44' 158.2(8) . 2_645
O41 W11 O44' 93.3(9) 11_666 2_645
O40 W11 O44' 64.6(9) . 2_645
O39 W11 O44' 96.4(8) 11_666 2_645
O39 W11 O44' 64.3(7) . 2_645
O38 W11 O44' 158.3(8) . 12_546
O41 W11 O44' 64.4(9) 11_666 12_546
O40 W11 O44' 93.6(10) . 12_546
O39 W11 O44' 64.2(8) 11_666 12_546
O39 W11 O44' 96.2(8) . 12_546
O44' W11 O44' 43.4(10) 2_645 12_546
O1 Sb1 O2 91.1(4) . .
O1 Sb1 O3 90.7(4) . .
O2 Sb1 O3 91.4(4) . .
O4 V1 O31 110.3(6) . 13
O4 V1 O33 108.4(6) . .
O31 V1 O33 90.4(4) 13 .
O4 V1 O28 112.9(6) . .
O31 V1 O28 136.8(4) 13 .
O33 V1 O28 75.9(4) . .
O4 V1 O29 113.2(6) . .
O31 V1 O29 76.2(4) 13 .
O33 V1 O29 138.4(4) . .
O28 V1 O29 87.2(4) . .
O5 V2 O29 109.0(6) . .
O5 V2 O30 109.1(6) . .
O29 V2 O30 90.2(4) . .
O5 V2 O32 111.8(6) . .
O29 V2 O32 139.2(4) . .
O30 V2 O32 76.9(4) . .
O5 V2 O31 112.4(6) . 13
O29 V2 O31 77.0(4) . 13
O30 V2 O31 138.5(4) . 13
O32 V2 O31 87.4(4) . 13
O6 V3 O28 109.2(6) . 13
O6 V3 O30 113.8(6) . .
O28 V3 O30 136.9(4) 13 .
O6 V3 O32 109.6(6) . .
O28 V3 O32 89.8(4) 13 .
O30 V3 O32 76.9(4) . .
O6 V3 O33 111.2(6) . 13
O28 V3 O33 76.0(4) 13 13
O30 V3 O33 87.7(4) . 13
O32 V3 O33 139.2(4) . 13
O44' V4 O44' 179.996(5) 11_666 2_645
O44' V4 O44' 68.9(9) 11_666 .
O44' V4 O44' 111.1(9) 2_645 .
O44' V4 O44' 111.1(9) 11_666 10_756
O44' V4 O44' 68.9(9) 2_645 10_756
O44' V4 O44' 180(3) . 10_756
O44' V4 O44' 68.9(9) 11_666 3_765
O44' V4 O44' 111.1(9) 2_645 3_765
O44' V4 O44' 111.1(8) . 3_765
O44' V4 O44' 68.9(9) 10_756 3_765
O44' V4 O44' 111.1(9) 11_666 12_546
O44' V4 O44' 68.9(9) 2_645 12_546
O44' V4 O44' 68.9(9) . 12_546
O44' V4 O44' 111.1(9) 10_756 12_546
O44' V4 O44' 179.992(6) 3_765 12_546
O44' V4 O44 72.2(9) 11_666 10_756
O44' V4 O44 107.8(9) 2_645 10_756
O44' V4 O44 107.8(9) . 10_756
O44' V4 O44 72.2(9) 10_756 10_756
O44' V4 O44 107.8(9) 3_765 10_756
O44' V4 O44 72.2(9) 12_546 10_756
O44' V4 O44 107.8(9) 11_666 .
O44' V4 O44 72.2(9) 2_645 .
O44' V4 O44 72.2(9) . .
O44' V4 O44 107.8(9) 10_756 .
O44' V4 O44 72.2(9) 3_765 .
O44' V4 O44 107.8(9) 12_546 .
O44 V4 O44 179.996(3) 10_756 .
Sb1 O1 W4 115.9(5) . .
Sb1 O1 W3 114.9(5) . .
W4 O1 W3 93.9(4) . .
Sb1 O1 W8 137.9(5) . .
W4 O1 W8 91.9(4) . .
W3 O1 W8 92.4(4) . .
Sb1 O2 W2 115.1(5) . .
Sb1 O2 W5 136.8(5) . .
W2 O2 W5 93.3(4) . .
Sb1 O2 W1 116.1(5) . .
W2 O2 W1 93.0(4) . .
W5 O2 W1 92.6(4) . .
Sb1 O3 W6 114.7(5) . .
Sb1 O3 W9 115.4(5) . .
W6 O3 W9 94.3(4) . .
Sb1 O3 W7 136.8(5) . .
W6 O3 W7 93.5(4) . .
W9 O3 W7 92.9(4) . .
W8 O11 W7 147.9(7) . .
W2 O13 W5 118.7(6) . .
W6 O14 W7 118.6(6) . .
W9 O15 W7 119.6(6) . .
W1 O16 W5 119.3(6) . .
W4 O17 W8 119.2(6) . .
W3 O18 W8 119.7(5) . .
W1 O19 W3 156.6(6) . .
W2 O20 W6 159.1(6) . .
W9 O23 W6 117.4(5) . .
W9 O25 W4 156.8(6) . .
W4 O27 W3 116.8(6) . .
W3 O28 V3 127.3(5) . 13
W3 O28 V1 123.3(5) . .
V3 O28 V1 104.3(5) 13 .
V2 O29 W4 128.6(5) . .
V2 O29 V1 103.6(5) . .
W4 O29 V1 123.4(5) . .
W9 O30 V2 127.9(5) . .
W9 O30 V3 125.0(5) . .
V2 O30 V3 103.0(5) . .
W2 O31 V1 128.2(5) . 13
W2 O31 V2 124.6(5) . 13
V1 O31 V2 102.9(5) 13 13
W1 O32 V3 128.9(5) 13 .
W1 O32 V2 124.7(5) 13 .
V3 O32 V2 102.6(5) . .
W6 O33 V1 128.8(6) 13 .
W6 O33 V3 124.1(5) 13 13
V1 O33 V3 103.6(5) . 13
W5 O35 W8 148.0(7) . .
W2 O36 W1 117.9(5) . .
W5 O37 W7 146.0(8) . .
W11 O39 W11 136.7(10) 12_546 .
W11 O40 W10 138.8(12) . .
W11 O41 W10 139.4(11) 12_546 .
W10 O43 W10 138.0(12) 3_765 .
V4 O44 W10 121.5(7) . 3_765
V4 O44 W10 121.5(7) . .
W10 O44 W10 95.2(10) 3_765 .
V4 O44 W10 121.5(7) . 2_645
W10 O44 W10 95.2(10) 3_765 2_645
W10 O44 W10 95.2(10) . 2_645
V4 O44' O44' 55.5(4) . 11_666
V4 O44' O44' 55.5(4) . 12_546
O44' O44' O44' 93.6(19) 11_666 12_546
V4 O44' W11 124.3(12) . 3_765
O44' O44' W11 68.8(11) 11_666 3_765
O44' O44' W11 134.7(19) 12_546 3_765
V4 O44' W11 123.4(12) . 11_666
O44' O44' W11 134(2) 11_666 11_666
O44' O44' W11 67.8(11) 12_546 11_666
W11 O44' W11 94.4(8) 3_765 11_666
V4 O44' W10 120.8(12) . 3_765
O44' O44' W10 129.2(16) 11_666 3_765
O44' O44' W10 127.6(16) 12_546 3_765
W11 O44' W10 93.1(8) 3_765 3_765
W11 O44' W10 92.5(8) 11_666 3_765
C11 O45 H45A 109.5 . .
N1 C1 C2 122(3) . .
N1 C1 H1A 118.8 . .
C2 C1 H1A 118.8 . .
C1 C2 C3 116(3) . .
C1 C2 H2A 121.8 . .
C3 C2 H2A 121.8 . .
C4 C3 C2 116(2) . .
C4 C3 C6 129(2) . .
C2 C3 C6 114(2) . .
C3 C4 C5 122(3) . .
C3 C4 H4A 119.1 . .
C5 C4 H4A 119.1 . .
N1 C5 C4 117(3) . .
N1 C5 H5A 121.4 . .
C4 C5 H5A 121.4 . .
C3 C6 C11 115.3(16) . .
C3 C6 C7 110.2(16) . .
C11 C6 C7 108.9(15) . .
C3 C6 H6A 107.4 . .
C11 C6 H6A 107.4 . .
C7 C6 H6A 107.4 . .
C6 C7 C8 112.1(14) . .
C6 C7 H7A 109.2 . .
C8 C7 H7A 109.2 . .
C6 C7 H7B 109.2 . .
C8 C7 H7B 109.2 . .
H7A C7 H7B 107.9 . .
C17 C8 C9 117.7(15) . .
C17 C8 C7 107.5(14) . .
C9 C8 C7 110.8(14) . .
C17 C8 H8A 106.7 . .
C9 C8 H8A 106.7 . .
C7 C8 H8A 106.7 . .
C22 C9 C10 111.5(15) . .
C22 C9 C8 110.8(15) . .
C10 C9 C8 110.5(15) . .
C22 C9 H9A 108.0 . .
C10 C9 H9A 108.0 . .
C8 C9 H9A 108.0 . .
C9 C10 C11 114.1(15) . .
C9 C10 H10A 108.7 . .
C11 C10 H10A 108.7 . .
C9 C10 H10B 108.7 . .
C11 C10 H10B 108.7 . .
H10A C10 H10B 107.6 . .
O45 C11 C10 111.3(16) . .
O45 C11 C6 111.5(16) . .
C10 C11 C6 110.3(15) . .
O45 C11 C12 105.4(15) . .
C10 C11 C12 106.7(15) . .
C6 C11 C12 111.6(16) . .
C13 C12 C16 119(2) . .
C13 C12 C11 123.6(19) . .
C16 C12 C11 117.7(19) . .
C12 C13 C14 121(2) . .
C12 C13 H13A 119.6 . .
C14 C13 H13A 119.6 . .
N2 C14 C13 118(2) . .
N2 C14 H14A 120.9 . .
C13 C14 H14A 120.9 . .
N2 C15 C16 120(2) . .
N2 C15 H15A 119.8 . .
C16 C15 H15A 119.8 . .
C12 C16 C15 119(2) . .
C12 C16 H16A 120.4 . .
C15 C16 H16A 120.4 . .
C18 C17 C21 116.6(17) . .
C18 C17 C8 121.3(16) . .
C21 C17 C8 122.1(16) . .
C17 C18 C19 123.1(19) . .
C17 C18 H18A 118.4 . .
C19 C18 H18A 118.4 . .
N3 C19 C18 119(2) . .
N3 C19 H19A 120.7 . .
C18 C19 H19A 120.7 . .
N3 C20 C21 121.8(19) . .
N3 C20 H20A 119.1 . .
C21 C20 H20A 119.1 . .
C20 C21 C17 117.4(18) . .
C20 C21 H21A 121.3 . .
C17 C21 H21A 121.3 . .
C23 C22 C26 117.6(17) . .
C23 C22 C9 121.8(17) . .
C26 C22 C9 120.6(16) . .
C22 C23 C24 121(2) . .
C22 C23 H23A 119.6 . .
C24 C23 H23A 119.6 . .
N4 C24 C23 117.3(19) . .
N4 C24 H24A 121.3 . .
C23 C24 H24A 121.3 . .
N4 C25 C26 118(2) . .
N4 C25 H25A 120.8 . .
C26 C25 H25A 120.8 . .
C25 C26 C22 120.9(19) . .
C25 C26 H26A 119.6 . .
C22 C26 H26A 119.6 . .
C27 N5 C31 120.0 . .
C27 N5 H5B 120.0 . .
C31 N5 H5B 120.0 . .
C28 C27 N5 120.0 . .
C28 C27 H27A 120.0 . .
N5 C27 H27A 120.0 . .
C27 C28 C29 120.0 . .
C27 C28 H28A 120.0 . .
C29 C28 H28A 120.0 . .
C30 C29 C28 120.0 . .
C30 C29 C32 101.2(13) . .
C28 C29 C32 131.8(14) . .
C29 C30 C31 120.0 . .
C29 C30 H30A 120.0 . .
C31 C30 H30A 120.0 . .
C30 C31 N5 120.0 . .
C30 C31 H31A 120.0 . .
N5 C31 H31A 120.0 . .
C33 C32 C29 111.4(14) . .
C33 C32 H32A 109.3 . .
C29 C32 H32A 109.3 . .
C33 C32 H32B 109.3 . .
C29 C32 H32B 109.3 . .
H32A C32 H32B 108.0 . .
C32 C33 C34 107.0(9) . .
C32 C33 H33A 110.3 . .
C34 C33 H33A 110.3 . .
C32 C33 H33B 110.3 . .
C34 C33 H33B 110.3 . .
H33A C33 H33B 108.6 . .
C35 C34 C33 121.3(15) . .
C35 C34 H34A 107.0 . .
C33 C34 H34A 107.0 . .
C35 C34 H34B 107.0 . .
C33 C34 H34B 107.0 . .
H34A C34 H34B 106.7 . .
C36 C35 C39 120.0 . .
C36 C35 C34 132.0(14) . .
C39 C35 C34 108.0(14) . .
C37 C36 C35 120.0 . .
C37 C36 H36A 120.0 . .
C35 C36 H36A 120.0 . .
C36 C37 N6 120.0 . .
C36 C37 H37A 120.0 . .
N6 C37 H37A 120.0 . .
C38 N6 C37 120.0 . .
C38 N6 H6B 120.0 . .
C37 N6 H6B 120.0 . .
C39 C38 N6 120.0 . .
C39 C38 H38A 120.0 . .
N6 C38 H38A 120.0 . .
C38 C39 C35 120.0 . .
C38 C39 H39A 120.0 . .
C35 C39 H39A 120.0 . .
C1 N1 C5 125(2) . .
C1 N1 H1B 117.6 . .
C5 N1 H1B 117.6 . .
C15 N2 C14 122(2) . .
C15 N2 H2B 119.0 . .
C14 N2 H2B 119.0 . .
C20 N3 C19 122.3(18) . .
C20 N3 H3A 118.9 . .
C19 N3 H3A 118.9 . .
C24 N4 C25 124.8(18) . .
C24 N4 H4B 117.6 . .
C25 N4 H4B 117.6 . .
H1WB O1W H1WA 109.8 . .
H2WB O2W H2WA 109.8 . .
H3WB O3W H3WA 109.8 . .
H4WB O4W H4WA 109.8 . .
H5WC O5W H5WA 109.8 . .

loop_
_geom_bond_atom_site_label_1
_geom_bond_atom_site_label_2
_geom_bond_distance
_geom_bond_site_symmetry_2
W1 O10 1.700(11) .
W1 O16 1.888(12) .
W1 O19 1.907(11) .
W1 O36 1.942(11) .
W1 O32 1.981(10) 13
W1 O2 2.312(10) .
W2 O21 1.718(11) .
W2 O20 1.888(11) .
W2 O13 1.898(11) .
W2 O36 1.936(11) .
W2 O31 1.963(11) .
W2 O2 2.268(11) .
W3 O34 1.708(12) .
W3 O18 1.884(12) .
W3 O19 1.910(11) .
W3 O27 1.968(11) .
W3 O28 1.979(11) .
W3 O1 2.283(10) .
W4 O26 1.703(12) .
W4 O17 1.898(12) .
W4 O25 1.904(11) .
W4 O27 1.947(11) .
W4 O29 1.985(11) .
W4 O1 2.282(10) .
W5 O8 1.716(12) .
W5 O35 1.892(11) .
W5 O37 1.904(11) .
W5 O13 1.949(11) .
W5 O16 1.960(12) .
W5 O2 2.281(11) .
W6 O22 1.707(12) .
W6 O14 1.905(12) .
W6 O20 1.911(11) .
W6 O23 1.961(11) .
W6 O33 1.971(11) 13
W6 O3 2.276(11) .
W7 O7 1.697(12) .
W7 O15 1.923(13) .
W7 O11 1.928(11) .
W7 O37 1.943(12) .
W7 O14 1.956(12) .
W7 O3 2.282(11) .
W8 O9 1.699(12) .
W8 O11 1.902(11) .
W8 O17 1.932(12) .
W8 O35 1.938(11) .
W8 O18 1.952(12) .
W8 O1 2.313(11) .
W9 O24 1.691(11) .
W9 O25 1.888(11) .
W9 O15 1.898(13) .
W9 O23 1.946(11) .
W9 O30 1.979(11) .
W9 O3 2.277(10) .
W10 O42 1.672(16) .
W10 O41 1.878(16) .
W10 O40 1.887(18) .
W10 O43 1.898(19) 2_645
W10 O43 1.900(18) .
W10 O44 2.402(19) .
W10 O44' 2.46(3) 2_645
W11 O38 1.682(13) .
W11 O41 1.876(18) 11_666
W11 O40 1.880(19) .
W11 O39 1.889(14) 11_666
W11 O39 1.909(14) .
W11 O44' 2.40(2) 2_645
W11 O44' 2.41(2) 12_546
Sb1 O1 1.948(10) .
Sb1 O2 1.969(11) .
Sb1 O3 1.981(10) .
V1 O4 1.536(13) .
V1 O31 2.006(10) 13
V1 O33 2.009(11) .
V1 O28 2.013(11) .
V1 O29 2.027(11) .
V2 O5 1.578(11) .
V2 O29 1.979(10) .
V2 O30 2.004(11) .
V2 O32 2.012(11) .
V2 O31 2.019(10) 13
V3 O6 1.552(12) .
V3 O28 1.998(11) 13
V3 O30 2.007(11) .
V3 O32 2.008(11) .
V3 O33 2.021(11) 13
V4 O44' 1.57(2) 11_666
V4 O44' 1.57(2) 2_645
V4 O44' 1.57(2) .
V4 O44' 1.57(2) 10_756
V4 O44' 1.57(2) 3_765
V4 O44' 1.57(2) 12_546
V4 O44 1.62(4) 10_756
V4 O44 1.62(4) .
O28 V3 1.998(11) 13
O31 V1 2.006(10) 13
O31 V2 2.019(10) 13
O32 W1 1.981(10) 13
O33 W6 1.971(11) 13
O33 V3 2.021(11) 13
O39 W11 1.889(14) 12_546
O41 W11 1.876(18) 12_546
O43 W10 1.898(19) 3_765
O44 W10 2.402(19) 3_765
O44 W10 2.402(19) 2_645
O44' O44' 1.78(3) 11_666
O44' O44' 1.78(3) 12_546
O44' W11 2.40(2) 3_765
O44' W11 2.41(2) 11_666
O44' W10 2.46(3) 3_765
O45 C11 1.43(2) .
O45 H45A 0.8200 .
C1 N1 1.24(4) .
C1 C2 1.39(4) .
C1 H1A 0.9300 .
C2 C3 1.44(3) .
C2 H2A 0.9300 .
C3 C4 1.33(3) .
C3 C6 1.45(3) .
C4 C5 1.42(3) .
C4 H4A 0.9300 .
C5 N1 1.27(4) .
C5 H5A 0.9300 .
C6 C11 1.54(3) .
C6 C7 1.55(2) .
C6 H6A 0.9800 .
C7 C8 1.56(2) .
C7 H7A 0.9700 .
C7 H7B 0.9700 .
C8 C17 1.49(2) .
C8 C9 1.52(3) .
C8 H8A 0.9800 .
C9 C22 1.51(2) .
C9 C10 1.52(2) .
C9 H9A 0.9800 .
C10 C11 1.53(3) .
C10 H10A 0.9700 .
C10 H10B 0.9700 .
C11 C12 1.58(2) .
C12 C13 1.32(3) .
C12 C16 1.33(3) .
C13 C14 1.39(3) .
C13 H13A 0.9300 .
C14 N2 1.30(3) .
C14 H14A 0.9300 .
C15 N2 1.28(3) .
C15 C16 1.37(3) .
C15 H15A 0.9300 .
C16 H16A 0.9300 .
C17 C18 1.35(3) .
C17 C21 1.42(3) .
C18 C19 1.37(3) .
C18 H18A 0.9300 .
C19 N3 1.32(3) .
C19 H19A 0.9300 .
C20 N3 1.30(3) .
C20 C21 1.40(3) .
C20 H20A 0.9300 .
C21 H21A 0.9300 .
C22 C23 1.37(3) .
C22 C26 1.37(3) .
C23 C24 1.39(3) .
C23 H23A 0.9300 .
C24 N4 1.29(3) .
C24 H24A 0.9300 .
C25 N4 1.34(3) .
C25 C26 1.34(3) .
C25 H25A 0.9300 .
C26 H26A 0.9300 .
N5 C27 1.3900 .
N5 C31 1.3900 .
N5 H5B 0.8600 .
C27 C28 1.3900 .
C27 H27A 0.9300 .
C28 C29 1.3900 .
C28 H28A 0.9300 .
C29 C30 1.3900 .
C29 C32 1.547(9) .
C30 C31 1.3900 .
C30 H30A 0.9300 .
C31 H31A 0.9300 .
C32 C33 1.547(10) .
C32 H32A 0.9700 .
C32 H32B 0.9700 .
C33 C34 1.554(10) .
C33 H33A 0.9700 .
C33 H33B 0.9700 .
C34 C35 1.544(10) .
C34 H34A 0.9700 .
C34 H34B 0.9700 .
C35 C36 1.3900 .
C35 C39 1.3900 .
C36 C37 1.3900 .
C36 H36A 0.9300 .
C37 N6 1.3900 .
C37 H37A 0.9300 .
N6 C38 1.3900 .
N6 H6B 0.8600 .
C38 C39 1.3900 .
C38 H38A 0.9300 .
C39 H39A 0.9300 .
N1 H1B 0.8600 .
N2 H2B 0.8600 .
N3 H3A 0.8600 .
N4 H4B 0.8600 .
O1W H1WB 0.8500 .
O1W H1WA 0.8500 .
O2W H2WB 0.8499 .
O2W H2WA 0.8500 .
O3W H3WB 0.8499 .
O3W H3WA 0.8499 .
O4W H4WB 0.8501 .
O4W H4WA 0.8500 .
O5W H5WC 0.8499 .
O5W H5WA 0.8503 .

loop_
_geom_torsion_atom_site_label_1
_geom_torsion_atom_site_label_2
_geom_torsion_atom_site_label_3
_geom_torsion_atom_site_label_4
_geom_torsion
_geom_torsion_site_symmetry_1
_geom_torsion_site_symmetry_4
O2 Sb1 O1 W4 171.7(5) . .
O3 Sb1 O1 W4 80.3(5) . .
O2 Sb1 O1 W3 -80.3(5) . .
O3 Sb1 O1 W3 -171.7(5) . .
O2 Sb1 O1 W8 45.3(8) . .
O3 Sb1 O1 W8 -46.1(8) . .
O26 W4 O1 Sb1 145(4) . .
O17 W4 O1 Sb1 -147.0(7) . .
O25 W4 O1 Sb1 -52.6(6) . .
O27 W4 O1 Sb1 119.1(6) . .
O29 W4 O1 Sb1 33.0(5) . .
O26 W4 O1 W3 25(4) . .
O17 W4 O1 W3 92.9(5) . .
O25 W4 O1 W3 -172.7(5) . .
O27 W4 O1 W3 -1.0(4) . .
O29 W4 O1 W3 -87.1(4) . .
O26 W4 O1 W8 -68(4) . .
O17 W4 O1 W8 0.3(4) . .
O25 W4 O1 W8 94.7(4) . .
O27 W4 O1 W8 -93.5(5) . .
O29 W4 O1 W8 -179.6(4) . .
O34 W3 O1 Sb1 -144(3) . .
O18 W3 O1 Sb1 147.0(6) . .
O19 W3 O1 Sb1 52.9(6) . .
O27 W3 O1 Sb1 -120.0(6) . .
O28 W3 O1 Sb1 -33.4(5) . .
O34 W3 O1 W4 -23(3) . .
O18 W3 O1 W4 -92.0(5) . .
O19 W3 O1 W4 173.8(4) . .
O27 W3 O1 W4 1.0(4) . .
O28 W3 O1 W4 87.5(4) . .
O34 W3 O1 W8 69(3) . .
O18 W3 O1 W8 0.0(4) . .
O19 W3 O1 W8 -94.1(4) . .
O27 W3 O1 W8 93.0(5) . .
O28 W3 O1 W8 179.6(4) . .
O9 W8 O1 Sb1 -175(2) . .
O11 W8 O1 Sb1 45.1(8) . .
O17 W8 O1 Sb1 133.3(9) . .
O35 W8 O1 Sb1 -44.4(8) . .
O18 W8 O1 Sb1 -132.5(9) . .
O9 W8 O1 W4 52(3) . .
O11 W8 O1 W4 -88.5(5) . .
O17 W8 O1 W4 -0.3(4) . .
O35 W8 O1 W4 -178.0(5) . .
O18 W8 O1 W4 93.9(5) . .
O9 W8 O1 W3 -42(3) . .
O11 W8 O1 W3 177.6(5) . .
O17 W8 O1 W3 -94.3(5) . .
O35 W8 O1 W3 88.1(5) . .
O18 W8 O1 W3 0.0(4) . .
O1 Sb1 O2 W2 -171.9(5) . .
O3 Sb1 O2 W2 -81.1(5) . .
O1 Sb1 O2 W5 -45.5(8) . .
O3 Sb1 O2 W5 45.2(8) . .
O1 Sb1 O2 W1 81.0(6) . .
O3 Sb1 O2 W1 171.8(5) . .
O21 W2 O2 Sb1 -157(3) . .
O20 W2 O2 Sb1 52.4(6) . .
O13 W2 O2 Sb1 147.2(6) . .
O36 W2 O2 Sb1 -120.0(6) . .
O31 W2 O2 Sb1 -33.4(5) . .
O21 W2 O2 W5 57(4) . .
O20 W2 O2 W5 -94.1(4) . .
O13 W2 O2 W5 0.7(4) . .
O36 W2 O2 W5 93.5(5) . .
O31 W2 O2 W5 -179.9(4) . .
O21 W2 O2 W1 -36(4) . .
O20 W2 O2 W1 173.1(4) . .
O13 W2 O2 W1 -92.1(5) . .
O36 W2 O2 W1 0.7(4) . .
O31 W2 O2 W1 87.3(4) . .
O8 W5 O2 Sb1 -177(2) . .
O35 W5 O2 Sb1 45.4(8) . .
O37 W5 O2 Sb1 -46.0(9) . .
O13 W5 O2 Sb1 -133.8(9) . .
O16 W5 O2 Sb1 133.3(9) . .
O8 W5 O2 W2 -44(2) . .
O35 W5 O2 W2 178.5(5) . .
O37 W5 O2 W2 87.1(5) . .
O13 W5 O2 W2 -0.7(4) . .
O16 W5 O2 W2 -93.6(5) . .
O8 W5 O2 W1 49(2) . .
O35 W5 O2 W1 -88.4(5) . .
O37 W5 O2 W1 -179.8(5) . .
O13 W5 O2 W1 92.4(5) . .
O16 W5 O2 W1 -0.5(4) . .
O10 W1 O2 Sb1 154(4) . .
O16 W1 O2 Sb1 -146.1(7) . .
O19 W1 O2 Sb1 -52.4(6) . .
O36 W1 O2 Sb1 119.1(6) . .
O32 W1 O2 Sb1 32.9(6) 13 .
O10 W1 O2 W2 34(4) . .
O16 W1 O2 W2 94.0(5) . .
O19 W1 O2 W2 -172.3(4) . .
O36 W1 O2 W2 -0.7(4) . .
O32 W1 O2 W2 -87.0(4) 13 .
O10 W1 O2 W5 -60(4) . .
O16 W1 O2 W5 0.5(4) . .
O19 W1 O2 W5 94.3(4) . .
O36 W1 O2 W5 -94.2(5) . .
O32 W1 O2 W5 179.6(5) 13 .
O1 Sb1 O3 W6 171.6(5) . .
O2 Sb1 O3 W6 80.5(5) . .
O1 Sb1 O3 W9 -80.3(5) . .
O2 Sb1 O3 W9 -171.5(5) . .
O1 Sb1 O3 W7 45.7(8) . .
O2 Sb1 O3 W7 -45.5(8) . .
O22 W6 O3 Sb1 160(3) . .
O14 W6 O3 Sb1 -145.9(6) . .
O20 W6 O3 Sb1 -51.6(5) . .
O23 W6 O3 Sb1 120.0(6) . .
O33 W6 O3 Sb1 33.6(5) 13 .
O22 W6 O3 W9 40(4) . .
O14 W6 O3 W9 93.5(5) . .
O20 W6 O3 W9 -172.2(4) . .
O23 W6 O3 W9 -0.6(4) . .
O33 W6 O3 W9 -87.0(4) 13 .
O22 W6 O3 W7 -53(4) . .
O14 W6 O3 W7 0.4(4) . .
O20 W6 O3 W7 94.7(4) . .
O23 W6 O3 W7 -93.7(4) . .
O33 W6 O3 W7 179.9(4) 13 .
O24 W9 O3 Sb1 -147(3) . .
O25 W9 O3 Sb1 52.5(6) . .
O15 W9 O3 Sb1 147.4(7) . .
O23 W9 O3 Sb1 -119.4(6) . .
O30 W9 O3 Sb1 -33.6(5) . .
O24 W9 O3 W6 -28(3) . .
O25 W9 O3 W6 172.4(5) . .
O15 W9 O3 W6 -92.6(5) . .
O23 W9 O3 W6 0.6(4) . .
O30 W9 O3 W6 86.3(4) . .
O24 W9 O3 W7 66(3) . .
O25 W9 O3 W7 -93.9(5) . .
O15 W9 O3 W7 1.1(5) . .
O23 W9 O3 W7 94.3(5) . .
O30 W9 O3 W7 -180.0(4) . .
O7 W7 O3 Sb1 177(3) . .
O15 W7 O3 Sb1 -134.0(9) . .
O11 W7 O3 Sb1 -44.6(8) . .
O37 W7 O3 Sb1 45.9(8) . .
O14 W7 O3 Sb1 132.1(9) . .
O7 W7 O3 W6 44(3) . .
O15 W7 O3 W6 93.5(5) . .
O11 W7 O3 W6 -177.1(5) . .
O37 W7 O3 W6 -86.6(5) . .
O14 W7 O3 W6 -0.4(4) . .
O7 W7 O3 W9 -50(3) . .
O15 W7 O3 W9 -1.1(4) . .
O11 W7 O3 W9 88.4(5) . .
O37 W7 O3 W9 178.8(5) . .
O14 W7 O3 W9 -94.9(5) . .
O9 W8 O11 W7 129.7(13) . .
O17 W8 O11 W7 -132.0(13) . .
O35 W8 O11 W7 27.6(13) . .
O18 W8 O11 W7 -52(2) . .
O1 W8 O11 W7 -58.1(12) . .
O7 W7 O11 W8 -128.5(13) . .
O15 W7 O11 W8 132.2(13) . .
O37 W7 O11 W8 -27.4(13) . .
O14 W7 O11 W8 49(2) . .
O3 W7 O11 W8 58.7(12) . .
O21 W2 O13 W5 -174.4(7) . .
O20 W2 O13 W5 83.9(7) . .
O36 W2 O13 W5 -75.9(7) . .
O31 W2 O13 W5 -2.5(16) . .
O2 W2 O13 W5 -1.0(6) . .
O8 W5 O13 W2 172.3(7) . .
O35 W5 O13 W2 -1.5(19) . .
O37 W5 O13 W2 -86.5(7) . .
O16 W5 O13 W2 74.6(7) . .
O2 W5 O13 W2 1.0(6) . .
O22 W6 O14 W7 172.5(7) . .
O20 W6 O14 W7 -85.6(7) . .
O23 W6 O14 W7 73.0(7) . .
O33 W6 O14 W7 -1.8(16) 13 .
O3 W6 O14 W7 -0.5(6) . .
O7 W7 O14 W6 -171.8(7) . .
O15 W7 O14 W6 -72.6(7) . .
O11 W7 O14 W6 11(2) . .
O37 W7 O14 W6 87.9(7) . .
O3 W7 O14 W6 0.5(6) . .
O24 W9 O15 W7 -170.8(7) . .
O25 W9 O15 W7 84.5(7) . .
O23 W9 O15 W7 -75.4(7) . .
O30 W9 O15 W7 -4.0(17) . .
O3 W9 O15 W7 -1.5(6) . .
O7 W7 O15 W9 173.2(8) . .
O11 W7 O15 W9 -86.4(7) . .
O37 W7 O15 W9 1(2) . .
O14 W7 O15 W9 74.6(7) . .
O3 W7 O15 W9 1.5(6) . .
O10 W1 O16 W5 172.4(7) . .
O19 W1 O16 W5 -85.9(7) . .
O36 W1 O16 W5 72.6(7) . .
O32 W1 O16 W5 -3.0(17) 13 .
O2 W1 O16 W5 -0.7(6) . .
O8 W5 O16 W1 -169.6(7) . .
O35 W5 O16 W1 88.3(7) . .
O37 W5 O16 W1 3(2) . .
O13 W5 O16 W1 -72.5(7) . .
O2 W5 O16 W1 0.7(6) . .
O26 W4 O17 W8 171.6(7) . .
O25 W4 O17 W8 -86.6(7) . .
O27 W4 O17 W8 73.9(7) . .
O29 W4 O17 W8 -0.4(16) . .
O1 W4 O17 W8 -0.5(6) . .
O9 W8 O17 W4 -169.9(7) . .
O11 W8 O17 W4 87.8(7) . .
O35 W8 O17 W4 7.1(18) . .
O18 W8 O17 W4 -72.0(7) . .
O1 W8 O17 W4 0.5(6) . .
O34 W3 O18 W8 -169.6(7) . .
O19 W3 O18 W8 87.0(7) . .
O27 W3 O18 W8 -74.3(7) . .
O28 W3 O18 W8 -1.1(16) . .
O1 W3 O18 W8 0.0(6) . .
O9 W8 O18 W3 171.9(8) . .
O11 W8 O18 W3 -6.9(19) . .
O17 W8 O18 W3 73.3(7) . .
O35 W8 O18 W3 -86.4(7) . .
O1 W8 O18 W3 0.0(6) . .
O10 W1 O19 W3 -143.3(16) . .
O16 W1 O19 W3 114.2(17) . .
O36 W1 O19 W3 18(3) . .
O32 W1 O19 W3 -41.8(16) 13 .
O2 W1 O19 W3 40.2(16) . .
O34 W3 O19 W1 142.7(16) . .
O18 W3 O19 W1 -115.4(17) . .
O27 W3 O19 W1 -19(3) . .
O28 W3 O19 W1 41.2(16) . .
O1 W3 O19 W1 -40.6(17) . .
O21 W2 O20 W6 140.5(19) . .
O13 W2 O20 W6 -117.6(19) . .
O36 W2 O20 W6 -22(3) . .
O31 W2 O20 W6 39.1(19) . .
O2 W2 O20 W6 -43.4(19) . .
O22 W6 O20 W2 -141.3(19) . .
O14 W6 O20 W2 117.6(19) . .
O23 W6 O20 W2 21(3) . .
O33 W6 O20 W2 -39.7(19) 13 .
O3 W6 O20 W2 43.3(19) . .
O24 W9 O23 W6 173.8(7) . .
O25 W9 O23 W6 -25.0(18) . .
O15 W9 O23 W6 73.0(6) . .
O30 W9 O23 W6 -83.9(6) . .
O3 W9 O23 W6 -0.8(5) . .
O22 W6 O23 W9 -173.6(7) . .
O14 W6 O23 W9 -73.2(7) . .
O20 W6 O23 W9 24.1(17) . .
O33 W6 O23 W9 84.7(6) 13 .
O3 W6 O23 W9 0.8(5) . .
O24 W9 O25 W4 144.0(17) . .
O15 W9 O25 W4 -113.8(18) . .
O23 W9 O25 W4 -17(3) . .
O30 W9 O25 W4 41.8(18) . .
O3 W9 O25 W4 -40.0(18) . .
O26 W4 O25 W9 -143.0(18) . .
O17 W4 O25 W9 114.5(18) . .
O27 W4 O25 W9 15(3) . .
O29 W4 O25 W9 -42.1(18) . .
O1 W4 O25 W9 39.6(18) . .
O26 W4 O27 W3 -175.0(7) . .
O17 W4 O27 W3 -73.4(7) . .
O25 W4 O27 W3 26.3(19) . .
O29 W4 O27 W3 84.0(6) . .
O1 W4 O27 W3 1.3(6) . .
O34 W3 O27 W4 174.1(7) . .
O18 W3 O27 W4 73.4(7) . .
O19 W3 O27 W4 -23.9(19) . .
O28 W3 O27 W4 -84.2(6) . .
O1 W3 O27 W4 -1.3(6) . .
O34 W3 O28 V3 -66.8(8) . 13
O18 W3 O28 V3 124.8(11) . 13
O19 W3 O28 V3 35.1(7) . 13
O27 W3 O28 V3 -161.3(7) . 13
O1 W3 O28 V3 123.7(7) . 13
O34 W3 O28 V1 83.6(7) . .
O18 W3 O28 V1 -84.8(13) . .
O19 W3 O28 V1 -174.5(7) . .
O27 W3 O28 V1 -10.9(6) . .
O1 W3 O28 V1 -85.9(6) . .
O4 V1 O28 W3 -47.5(9) . .
O31 V1 O28 W3 133.0(6) 13 .
O33 V1 O28 W3 -151.8(7) . .
O29 V1 O28 W3 66.6(6) . .
O4 V1 O28 V3 108.6(7) . 13
O31 V1 O28 V3 -70.9(7) 13 13
O33 V1 O28 V3 4.3(4) . 13
O29 V1 O28 V3 -137.3(5) . 13
O5 V2 O29 W4 -42.7(9) . .
O30 V2 O29 W4 67.6(7) . .
O32 V2 O29 W4 137.5(7) . .
O31 V2 O29 W4 -152.3(8) 13 .
O5 V2 O29 V1 114.0(6) . .
O30 V2 O29 V1 -135.7(5) . .
O32 V2 O29 V1 -65.8(8) . .
O31 V2 O29 V1 4.4(4) 13 .
O26 W4 O29 V2 65.9(8) . .
O17 W4 O29 V2 -122.1(11) . .
O25 W4 O29 V2 -34.2(7) . .
O27 W4 O29 V2 162.5(8) . .
O1 W4 O29 V2 -122.1(7) . .
O26 W4 O29 V1 -86.7(7) . .
O17 W4 O29 V1 85.3(13) . .
O25 W4 O29 V1 173.2(7) . .
O27 W4 O29 V1 9.9(6) . .
O1 W4 O29 V1 85.4(6) . .
O4 V1 O29 V2 -110.9(7) . .
O31 V1 O29 V2 -4.5(5) 13 .
O33 V1 O29 V2 70.2(8) . .
O28 V1 O29 V2 135.3(5) . .
O4 V1 O29 W4 47.3(9) . .
O31 V1 O29 W4 153.8(7) 13 .
O33 V1 O29 W4 -131.5(6) . .
O28 V1 O29 W4 -66.5(6) . .
O24 W9 O30 V2 -69.1(8) . .
O25 W9 O30 V2 33.9(7) . .
O15 W9 O30 V2 124.2(11) . .
O23 W9 O30 V2 -163.3(7) . .
O3 W9 O30 V2 121.8(7) . .
O24 W9 O30 V3 83.9(8) . .
O25 W9 O30 V3 -173.1(7) . .
O15 W9 O30 V3 -82.8(13) . .
O23 W9 O30 V3 -10.3(7) . .
O3 W9 O30 V3 -85.2(7) . .
O5 V2 O30 W9 43.0(9) . .
O29 V2 O30 W9 -67.2(7) . .
O32 V2 O30 W9 151.8(7) . .
O31 V2 O30 W9 -137.7(6) 13 .
O5 V2 O30 V3 -114.6(6) . .
O29 V2 O30 V3 135.2(5) . .
O32 V2 O30 V3 -5.7(4) . .
O31 V2 O30 V3 64.8(8) 13 .
O6 V3 O30 W9 -46.8(9) . .
O28 V3 O30 W9 131.9(7) 13 .
O32 V3 O30 W9 -152.7(7) . .
O33 V3 O30 W9 65.4(7) 13 .
O6 V3 O30 V2 111.6(7) . .
O28 V3 O30 V2 -69.6(8) 13 .
O32 V3 O30 V2 5.7(4) . .
O33 V3 O30 V2 -136.1(5) 13 .
O21 W2 O31 V1 -64.6(8) . 13
O20 W2 O31 V1 35.5(7) . 13
O13 W2 O31 V1 123.6(11) . 13
O36 W2 O31 V1 -162.2(7) . 13
O2 W2 O31 V1 122.1(7) . 13
O21 W2 O31 V2 87.8(7) . 13
O20 W2 O31 V2 -172.1(7) . 13
O13 W2 O31 V2 -84.0(13) . 13
O36 W2 O31 V2 -9.9(6) . 13
O2 W2 O31 V2 -85.5(6) . 13
O6 V3 O32 W1 42.0(9) . 13
O28 V3 O32 W1 -68.4(7) 13 13
O30 V3 O32 W1 153.0(8) . 13
O33 V3 O32 W1 -136.4(6) 13 13
O6 V3 O32 V2 -116.7(7) . .
O28 V3 O32 V2 133.0(5) 13 .
O30 V3 O32 V2 -5.7(4) . .
O33 V3 O32 V2 64.9(8) 13 .
O5 V2 O32 W1 -48.6(8) . 13
O29 V2 O32 W1 131.1(7) . 13
O30 V2 O32 W1 -154.1(7) . 13
O31 V2 O32 W1 64.6(6) 13 13
O5 V2 O32 V3 111.3(6) . .
O29 V2 O32 V3 -69.0(8) . .
O30 V2 O32 V3 5.7(4) . .
O31 V2 O32 V3 -135.6(5) 13 .
O4 V1 O33 W6 45.1(9) . 13
O31 V1 O33 W6 -66.5(7) 13 13
O28 V1 O33 W6 155.0(8) . 13
O29 V1 O33 W6 -136.0(6) . 13
O4 V1 O33 V3 -114.1(7) . 13
O31 V1 O33 V3 134.3(5) 13 13
O28 V1 O33 V3 -4.2(4) . 13
O29 V1 O33 V3 64.8(8) . 13
O8 W5 O35 W8 126.6(12) . .
O37 W5 O35 W8 24.5(12) . .
O13 W5 O35 W8 -60(2) . .
O16 W5 O35 W8 -136.0(12) . .
O2 W5 O35 W8 -62.1(12) . .
O9 W8 O35 W5 -128.1(12) . .
O11 W8 O35 W5 -25.5(12) . .
O17 W8 O35 W5 55(2) . .
O18 W8 O35 W5 134.4(12) . .
O1 W8 O35 W5 61.3(12) . .
O21 W2 O36 W1 174.3(7) . .
O20 W2 O36 W1 -23.4(18) . .
O13 W2 O36 W1 73.4(7) . .
O31 W2 O36 W1 -84.3(6) . .
O2 W2 O36 W1 -1.0(6) . .
O10 W1 O36 W2 -174.5(7) . .
O16 W1 O36 W2 -72.6(7) . .
O19 W1 O36 W2 24.5(17) . .
O32 W1 O36 W2 83.9(6) 13 .
O2 W1 O36 W2 1.0(5) . .
O8 W5 O37 W7 -125.4(12) . .
O35 W5 O37 W7 -22.6(12) . .
O13 W5 O37 W7 137.8(12) . .
O16 W5 O37 W7 62(2) . .
O2 W5 O37 W7 64.3(11) . .
O7 W7 O37 W5 124.0(12) . .
O15 W7 O37 W5 -64(2) . .
O11 W7 O37 W5 23.2(12) . .
O14 W7 O37 W5 -138.1(12) . .
O3 W7 O37 W5 -64.4(11) . .
O38 W11 O39 W11 159.9(15) . 12_546
O41 W11 O39 W11 -100.1(16) 11_666 12_546
O40 W11 O39 W11 57.3(16) . 12_546
O39 W11 O39 W11 -23.7(13) 11_666 12_546
O44' W11 O39 W11 -5.7(14) 2_645 12_546
O44' W11 O39 W11 -36.0(16) 12_546 12_546
O38 W11 O40 W10 -153.1(16) . .
O41 W11 O40 W10 25(3) 11_666 .
O39 W11 O40 W10 105.3(18) 11_666 .
O39 W11 O40 W10 -54.8(17) . .
O44' W11 O40 W10 7.9(15) 2_645 .
O44' W11 O40 W10 41.2(18) 12_546 .
O42 W10 O40 W11 155.5(17) . .
O41 W10 O40 W11 53.4(18) . .
O43 W10 O40 W11 -26(3) 2_645 .
O43 W10 O40 W11 -104.4(18) . .
O44 W10 O40 W11 -41.8(18) . .
O44' W10 O40 W11 -7.8(15) 2_645 .
O42 W10 O41 W11 -155.9(17) . 12_546
O40 W10 O41 W11 -55.1(18) . 12_546
O43 W10 O41 W11 102.1(18) 2_645 12_546
O43 W10 O41 W11 18(3) . 12_546
O44 W10 O41 W11 39.3(18) . 12_546
O44' W10 O41 W11 5.9(15) 2_645 12_546
O42 W10 O43 W10 -154(2) . 3_765
O41 W10 O43 W10 32(3) . 3_765
O40 W10 O43 W10 105(2) . 3_765
O43 W10 O43 W10 -52(3) 2_645 3_765
O44 W10 O43 W10 8.0(17) . 3_765
O44' W10 O43 W10 43(2) 2_645 3_765
O44' V4 O44 W10 -61.1(8) 11_666 3_765
O44' V4 O44 W10 118.9(8) 2_645 3_765
O44' V4 O44 W10 -1.1(8) . 3_765
O44' V4 O44 W10 178.9(8) 10_756 3_765
O44' V4 O44 W10 -121.1(8) 3_765 3_765
O44' V4 O44 W10 58.9(8) 12_546 3_765
O44 V4 O44 W10 -34(42) 10_756 3_765
O44' V4 O44 W10 178.9(8) 11_666 .
O44' V4 O44 W10 -1.1(8) 2_645 .
O44' V4 O44 W10 -121.1(8) . .
O44' V4 O44 W10 58.9(8) 10_756 .
O44' V4 O44 W10 118.9(8) 3_765 .
O44' V4 O44 W10 -61.1(8) 12_546 .
O44 V4 O44 W10 -154(42) 10_756 .
O44' V4 O44 W10 58.9(8) 11_666 2_645
O44' V4 O44 W10 -121.1(8) 2_645 2_645
O44' V4 O44 W10 118.9(8) . 2_645
O44' V4 O44 W10 -61.1(8) 10_756 2_645
O44' V4 O44 W10 -1.1(8) 3_765 2_645
O44' V4 O44 W10 178.9(8) 12_546 2_645
O44 V4 O44 W10 86(42) 10_756 2_645
O42 W10 O44 V4 177.6(16) . .
O41 W10 O44 V4 -42.7(5) . .
O40 W10 O44 V4 45.3(5) . .
O43 W10 O44 V4 -127.9(8) 2_645 .
O43 W10 O44 V4 127.9(8) . .
O44' W10 O44 V4 0.9(7) 2_645 .
O42 W10 O44 W10 45.4(17) . 3_765
O41 W10 O44 W10 -174.8(7) . 3_765
O40 W10 O44 W10 -86.9(8) . 3_765
O43 W10 O44 W10 99.9(12) 2_645 3_765
O43 W10 O44 W10 -4.3(8) . 3_765
O44' W10 O44 W10 -131.2(9) 2_645 3_765
O42 W10 O44 W10 -50.3(17) . 2_645
O41 W10 O44 W10 89.5(8) . 2_645
O40 W10 O44 W10 177.4(7) . 2_645
O43 W10 O44 W10 4.3(8) 2_645 2_645
O43 W10 O44 W10 -99.9(12) . 2_645
O44' W10 O44 W10 133.1(9) 2_645 2_645
O44' V4 O44' O44' 179.995(2) 2_645 11_666
O44' V4 O44' O44' -2(35) 10_756 11_666
O44' V4 O44' O44' -56(2) 3_765 11_666
O44' V4 O44' O44' 124(2) 12_546 11_666
O44 V4 O44' O44' 62.1(12) 10_756 11_666
O44 V4 O44' O44' -117.9(12) . 11_666
O44' V4 O44' O44' -124(2) 11_666 12_546
O44' V4 O44' O44' 56(2) 2_645 12_546
O44' V4 O44' O44' -126(35) 10_756 12_546
O44' V4 O44' O44' -179.995(1) 3_765 12_546
O44 V4 O44' O44' -62.1(12) 10_756 12_546
O44 V4 O44' O44' 117.9(12) . 12_546
O44' V4 O44' W11 0.1(8) 11_666 3_765
O44' V4 O44' W11 -179.9(8) 2_645 3_765
O44' V4 O44' W11 -1(28) 10_756 3_765
O44' V4 O44' W11 -56(2) 3_765 3_765
O44' V4 O44' W11 124(2) 12_546 3_765
O44 V4 O44' W11 62.2(14) 10_756 3_765
O44 V4 O44' W11 -117.8(14) . 3_765
O44' V4 O44' W11 -124(2) 11_666 11_666
O44' V4 O44' W11 56(2) 2_645 11_666
O44' V4 O44' W11 -126(28) 10_756 11_666
O44' V4 O44' W11 -179.9(8) 3_765 11_666
O44' V4 O44' W11 0.1(8) 12_546 11_666
O44 V4 O44' W11 -62.0(14) 10_756 11_666
O44 V4 O44' W11 118.0(14) . 11_666
O44' V4 O44' W10 118.9(14) 11_666 3_765
O44' V4 O44' W10 -61.1(14) 2_645 3_765
O44' V4 O44' W10 117(28) 10_756 3_765
O44' V4 O44' W10 63.1(14) 3_765 3_765
O44' V4 O44' W10 -116.9(14) 12_546 3_765
O44 V4 O44' W10 -179.0(8) 10_756 3_765
O44 V4 O44' W10 1.0(8) . 3_765
N1 C1 C2 C3 7(4) . .
C1 C2 C3 C4 -3(3) . .
C1 C2 C3 C6 176(2) . .
C2 C3 C4 C5 4(4) . .
C6 C3 C4 C5 -176(2) . .
C3 C4 C5 N1 -7(4) . .
C4 C3 C6 C11 -44(3) . .
C2 C3 C6 C11 136(2) . .
C4 C3 C6 C7 80(3) . .
C2 C3 C6 C7 -100(2) . .
C3 C6 C7 C8 175.6(17) . .
C11 C6 C7 C8 -57(2) . .
C6 C7 C8 C17 -173.7(15) . .
C6 C7 C8 C9 56(2) . .
C17 C8 C9 C22 58(2) . .
C7 C8 C9 C22 -177.6(14) . .
C17 C8 C9 C10 -177.8(15) . .
C7 C8 C9 C10 -53.5(19) . .
C22 C9 C10 C11 178.9(16) . .
C8 C9 C10 C11 55(2) . .
C9 C10 C11 O45 68(2) . .
C9 C10 C11 C6 -57(2) . .
C9 C10 C11 C12 -178.0(16) . .
C3 C6 C11 O45 56(2) . .
C7 C6 C11 O45 -68.4(18) . .
C3 C6 C11 C10 -179.9(16) . .
C7 C6 C11 C10 56(2) . .
C3 C6 C11 C12 -62(2) . .
C7 C6 C11 C12 174.1(15) . .
O45 C11 C12 C13 -157(2) . .
C10 C11 C12 C13 85(3) . .
C6 C11 C12 C13 -36(3) . .
O45 C11 C12 C16 23(3) . .
C10 C11 C12 C16 -95(2) . .
C6 C11 C12 C16 144(2) . .
C16 C12 C13 C14 2(4) . .
C11 C12 C13 C14 -178(2) . .
C12 C13 C14 N2 3(4) . .
C13 C12 C16 C15 -7(4) . .
C11 C12 C16 C15 173(2) . .
N2 C15 C16 C12 9(4) . .
C9 C8 C17 C18 -147.2(18) . .
C7 C8 C17 C18 87(2) . .
C9 C8 C17 C21 36(2) . .
C7 C8 C17 C21 -90(2) . .
C21 C17 C18 C19 1(3) . .
C8 C17 C18 C19 -175.9(19) . .
C17 C18 C19 N3 4(3) . .
N3 C20 C21 C17 1(3) . .
C18 C17 C21 C20 -3(3) . .
C8 C17 C21 C20 173.8(18) . .
C10 C9 C22 C23 -67(2) . .
C8 C9 C22 C23 57(2) . .
C10 C9 C22 C26 112(2) . .
C8 C9 C22 C26 -124.4(19) . .
C26 C22 C23 C24 0(3) . .
C9 C22 C23 C24 179(2) . .
C22 C23 C24 N4 0(3) . .
N4 C25 C26 C22 -5(3) . .
C23 C22 C26 C25 2(3) . .
C9 C22 C26 C25 -177.1(19) . .
C31 N5 C27 C28 0.0 . .
N5 C27 C28 C29 0.0 . .
C27 C28 C29 C30 0.0 . .
C27 C28 C29 C32 144.6(17) . .
C28 C29 C30 C31 0.0 . .
C32 C29 C30 C31 -153.9(14) . .
C29 C30 C31 N5 0.0 . .
C27 N5 C31 C30 0.0 . .
C30 C29 C32 C33 -131.6(17) . .
C28 C29 C32 C33 79(2) . .
C29 C32 C33 C34 -175.6(17) . .
C32 C33 C34 C35 67(3) . .
C33 C34 C35 C36 86.6(19) . .
C33 C34 C35 C39 -92.2(19) . .
C39 C35 C36 C37 0.0 . .
C34 C35 C36 C37 -178.6(16) . .
C35 C36 C37 N6 0.0 . .
C36 C37 N6 C38 0.0 . .
C37 N6 C38 C39 0.0 . .
N6 C38 C39 C35 0.0 . .
C36 C35 C39 C38 0.0 . .
C34 C35 C39 C38 178.9(13) . .
C2 C1 N1 C5 -11(5) . .
C4 C5 N1 C1 11(4) . .
C16 C15 N2 C14 -4(4) . .
C13 C14 N2 C15 -2(4) . .
C21 C20 N3 C19 4(3) . .
C18 C19 N3 C20 -6(3) . .
C23 C24 N4 C25 -3(4) . .
C26 C25 N4 C24 6(4) . .
